data_4108678
loop_
_publ_author_name
'Todd C. Harrop'
'Zachary J. Tonzetich'
'Erwin Reisner'
'Stephen J. Lippard'

_publ_section_title
;
 Reactions of Synthetic [2Fe-2S] and [4Fe-4S] Clusters with Nitric Oxide
 and Nitrosothiols
;
_journal_name_full 'Journal of the American Chemical Society'
_journal_page_first 15602
_journal_page_last 15610
_journal_paper_doi 10.1021/ja8054996
_journal_volume 130
_journal_year 2008
_chemical_formula_moiety 'C22 H34 Fe N3 O2 S2, C2 H4 O0.5'
_chemical_formula_sum 'C24 H38 Fe N3 O2.5 S2'
_chemical_formula_weight 528.54
_chemical_name_common Et4N[Fe(S-p-tolyl)2(NO)2]
_chemical_name_systematic
; 
 ? 
;
_space_group_IT_number 14
_symmetry_cell_setting monoclinic
_symmetry_space_group_name_Hall '-P 2yn'
_symmetry_space_group_name_H-M 'P 1 21/n 1'
_atom_sites_solution_hydrogens geom
_atom_sites_solution_primary direct
_atom_sites_solution_secondary difmap
_audit_creation_method SHELXL-97
_cell_angle_alpha 90.00
_cell_angle_beta 103.129(5)
_cell_angle_gamma 90.00
_cell_formula_units_Z 4
_cell_length_a 8.979(3)
_cell_length_b 30.661(10)
_cell_length_c 10.361(3)
_cell_measurement_reflns_used 6032
_cell_measurement_temperature 110(2)
_cell_measurement_theta_max 28.30
_cell_measurement_theta_min 2.42
_cell_volume 2777.9(15)
_computing_cell_refinement 'Bruker SMART'
_computing_data_collection 'Bruker SMART'
_computing_data_reduction 'Bruker SAINT'
_computing_molecular_graphics 'Bruker SHELXTL'
_computing_publication_material 'Bruker SHELXTL'
_computing_structure_refinement 'SHELXL-97 (Sheldrick, 1997)'
_computing_structure_solution 'SHELXS-97 (Sheldrick, 1990)'
_diffrn_ambient_temperature 110(2)
_diffrn_measured_fraction_theta_full 1.000
_diffrn_measured_fraction_theta_max 1.000
_diffrn_measurement_device_type 'CCD area detector'
_diffrn_measurement_method 'phi and omega scans'
_diffrn_radiation_monochromator graphite
_diffrn_radiation_source 'fine-focus sealed tube'
_diffrn_radiation_type MoK\a
_diffrn_radiation_wavelength 0.71073
_diffrn_reflns_av_R_equivalents 0.0357
_diffrn_reflns_av_sigmaI/netI 0.0225
_diffrn_reflns_limit_h_max 11
_diffrn_reflns_limit_h_min -11
_diffrn_reflns_limit_k_max 39
_diffrn_reflns_limit_k_min -39
_diffrn_reflns_limit_l_max 13
_diffrn_reflns_limit_l_min -13
_diffrn_reflns_number 43795
_diffrn_reflns_theta_full 27.10
_diffrn_reflns_theta_max 27.10
_diffrn_reflns_theta_min 2.12
_exptl_absorpt_coefficient_mu 0.719
_exptl_absorpt_correction_T_max 0.9316
_exptl_absorpt_correction_T_min 0.9316
_exptl_absorpt_correction_type empirical
_exptl_absorpt_process_details SADABS
_exptl_crystal_colour black
_exptl_crystal_density_diffrn 1.264
_exptl_crystal_description block
_exptl_crystal_F_000 1124
_exptl_crystal_size_max 0.1
_exptl_crystal_size_mid 0.1
_exptl_crystal_size_min 0.1
_refine_diff_density_max 0.390
_refine_diff_density_min -0.189
_refine_diff_density_rms 0.060
_refine_ls_extinction_method none
_refine_ls_goodness_of_fit_ref 1.137
_refine_ls_hydrogen_treatment constr
_refine_ls_matrix_type full
_refine_ls_number_parameters 318
_refine_ls_number_reflns 6128
_refine_ls_number_restraints 40
_refine_ls_restrained_S_all 1.134
_refine_ls_R_factor_all 0.0404
_refine_ls_R_factor_gt 0.0355
_refine_ls_shift/su_max 0.001
_refine_ls_shift/su_mean 0.000
_refine_ls_structure_factor_coef Fsqd
_refine_ls_weighting_details 'calc w=1/[\s^2^(Fo^2^)+(0.0361P)^2^+1.1728P] where P=(Fo^2^+2Fc^2^)/3'
_refine_ls_weighting_scheme calc
_refine_ls_wR_factor_gt 0.0795
_refine_ls_wR_factor_ref 0.0818
_reflns_number_gt 5560
_reflns_number_total 6128
_reflns_threshold_expression >2sigma(I)
_cod_data_source_file ja8054996_si_002.cif
_cod_data_source_block th271
_cod_original_cell_volume 2777.8(15)
_cod_original_formula_sum 'C24 H38 Fe N3 O2.50 S2'
_cod_database_code 4108678

loop_
_symmetry_equiv_pos_as_xyz
'x, y, z'
'-x+1/2, y+1/2, -z+1/2'
'-x, -y, -z'
'x-1/2, -y-1/2, z-1/2'

loop_
_atom_site_label
_atom_site_type_symbol
_atom_site_fract_x
_atom_site_fract_y
_atom_site_fract_z
_atom_site_U_iso_or_equiv
_atom_site_adp_type
_atom_site_occupancy
_atom_site_symmetry_multiplicity
_atom_site_calc_flag
_atom_site_refinement_flags
_atom_site_disorder_assembly
_atom_site_disorder_group
Fe1 Fe 0.97971(3) 0.152517(8) 0.67510(2) 0.01917(7) Uani 1 1 d . . .
N3 N 0.89376(15) 0.34725(4) 0.80439(13) 0.0173(3) Uani 1 1 d . . .
S2 S 0.92158(5) 0.192234(13) 0.47797(4) 0.02128(10) Uani 1 1 d . . .
N2 N 1.03527(16) 0.18583(5) 0.80977(14) 0.0227(3) Uani 1 1 d . . .
S3 S 1.19497(5) 0.108525(14) 0.68910(4) 0.02198(10) Uani 1 1 d . . .
N1 N 0.81686(16) 0.12236(5) 0.67024(14) 0.0234(3) Uani 1 1 d . . .
C17 C 1.04595(18) 0.36969(5) 0.79668(17) 0.0218(3) Uani 1 1 d . . .
H17A H 1.1316 0.3517 0.8462 0.026 Uiso 1 1 calc R . .
H17B H 1.0535 0.3703 0.7028 0.026 Uiso 1 1 calc R . .
C8 C 1.03181(18) 0.24187(5) 0.49770(15) 0.0171(3) Uani 1 1 d . . .
C1 C 1.15668(19) 0.07183(5) 0.54953(16) 0.0206(3) Uani 1 1 d . . .
C9 C 1.17504(18) 0.24594(5) 0.58925(15) 0.0181(3) Uani 1 1 d . . .
H9 H 1.2155 0.2218 0.6434 0.022 Uiso 1 1 calc R . .
C21 C 0.88084(19) 0.34145(5) 0.95023(15) 0.0186(3) Uani 1 1 d . . .
H21A H 0.8940 0.3703 0.9943 0.022 Uiso 1 1 calc R . .
H21B H 0.7766 0.3310 0.9504 0.022 Uiso 1 1 calc R . .
C22 C 0.99732(19) 0.30959(5) 1.03186(16) 0.0213(3) Uani 1 1 d . . .
H22A H 0.9815 0.3078 1.1222 0.032 Uiso 1 1 calc R . .
H22B H 1.1012 0.3200 1.0347 0.032 Uiso 1 1 calc R . .
H22C H 0.9836 0.2807 0.9907 0.032 Uiso 1 1 calc R . .
C10 C 1.25805(18) 0.28536(5) 0.60093(16) 0.0201(3) Uani 1 1 d . . .
H10 H 1.3530 0.2873 0.6638 0.024 Uiso 1 1 calc R . .
O2 O 1.05681(17) 0.20611(4) 0.91090(13) 0.0348(3) Uani 1 1 d . . .
C19 C 0.75575(18) 0.37554(5) 0.73663(17) 0.0221(3) Uani 1 1 d . . .
H19A H 0.6607 0.3596 0.7393 0.027 Uiso 1 1 calc R . .
H19B H 0.7567 0.4027 0.7887 0.027 Uiso 1 1 calc R . .
C4 C 1.1119(2) 0.01369(5) 0.32396(17) 0.0241(4) Uani 1 1 d . . .
C15 C 0.89379(19) 0.30259(5) 0.73504(16) 0.0212(3) Uani 1 1 d . . .
H15A H 0.9000 0.3078 0.6421 0.025 Uiso 1 1 calc R . .
H15B H 0.9871 0.2865 0.7792 0.025 Uiso 1 1 calc R . .
C13 C 0.97628(18) 0.27878(5) 0.41769(15) 0.0196(3) Uani 1 1 d . . .
H13 H 0.8806 0.2770 0.3558 0.024 Uiso 1 1 calc R . .
O1 O 0.70153(14) 0.10671(4) 0.68969(14) 0.0328(3) Uani 1 1 d . . .
C2 C 1.02066(19) 0.07303(6) 0.44877(18) 0.0265(4) Uani 1 1 d . . .
H2 H 0.9423 0.0932 0.4551 0.032 Uiso 1 1 calc R . .
C11 C 1.20362(19) 0.32214(5) 0.52135(16) 0.0205(3) Uani 1 1 d . . .
C12 C 1.06134(19) 0.31811(5) 0.42888(15) 0.0201(3) Uani 1 1 d . . .
H12 H 1.0224 0.3421 0.3735 0.024 Uiso 1 1 calc R . .
C5 C 1.2478(2) 0.01241(6) 0.42496(18) 0.0265(4) Uani 1 1 d . . .
H5 H 1.3255 -0.0080 0.4185 0.032 Uiso 1 1 calc R . .
C16 C 0.7538(2) 0.27343(6) 0.73458(17) 0.0245(4) Uani 1 1 d . . .
H16A H 0.7639 0.2460 0.6887 0.037 Uiso 1 1 calc R . .
H16B H 0.6606 0.2885 0.6887 0.037 Uiso 1 1 calc R . .
H16C H 0.7479 0.2672 0.8261 0.037 Uiso 1 1 calc R . .
C6 C 1.2705(2) 0.04080(6) 0.53527(17) 0.0246(4) Uani 1 1 d . . .
H6 H 1.3632 0.0392 0.6011 0.030 Uiso 1 1 calc R . .
C3 C 1.0000(2) 0.04458(6) 0.33875(18) 0.0275(4) Uani 1 1 d . . .
H3 H 0.9077 0.0463 0.2725 0.033 Uiso 1 1 calc R . .
C18 C 1.0661(2) 0.41660(6) 0.85161(18) 0.0272(4) Uani 1 1 d . . .
H18A H 1.1652 0.4281 0.8428 0.041 Uiso 1 1 calc R . .
H18B H 1.0619 0.4164 0.9453 0.041 Uiso 1 1 calc R . .
H18C H 0.9840 0.4351 0.8016 0.041 Uiso 1 1 calc R . .
C14 C 1.2964(2) 0.36474(6) 0.53562(18) 0.0275(4) Uani 1 1 d . . .
H14A H 1.3485 0.3690 0.6287 0.041 Uiso 1 1 calc R . .
H14B H 1.2275 0.3893 0.5059 0.041 Uiso 1 1 calc R . .
H14C H 1.3725 0.3631 0.4813 0.041 Uiso 1 1 calc R . .
C20 C 0.7511(2) 0.38799(7) 0.59169(18) 0.0328(4) Uani 1 1 d . . .
H20A H 0.6602 0.4058 0.5568 0.049 Uiso 1 1 calc R . .
H20B H 0.7469 0.3614 0.5383 0.049 Uiso 1 1 calc R . .
H20C H 0.8431 0.4046 0.5877 0.049 Uiso 1 1 calc R . .
C7 C 1.0843(2) -0.01671(6) 0.20333(19) 0.0320(4) Uani 1 1 d . . .
H7A H 1.0169 -0.0406 0.2164 0.048 Uiso 1 1 calc R . .
H7B H 1.1822 -0.0286 0.1929 0.048 Uiso 1 1 calc R . .
H7C H 1.0363 -0.0003 0.1236 0.048 Uiso 1 1 calc R . .
C3S C 0.5201(14) 0.0288(5) 0.9171(15) 0.047(3) Uani 0.50 1 d PU A -1
H3S1 H 0.5674 0.0232 0.8411 0.056 Uiso 0.50 1 calc PR A -1
H3S2 H 0.5100 0.0607 0.9274 0.056 Uiso 0.50 1 calc PR A -1
C4S C 0.3627(5) 0.00608(14) 0.8965(5) 0.0295(9) Uani 0.50 1 d PU A -1
H4S1 H 0.2931 0.0229 0.9394 0.035 Uiso 0.50 1 calc PR A -1
H4S2 H 0.3149 0.0031 0.8009 0.035 Uiso 0.50 1 calc PR A -1
C2S C 0.6142(6) 0.0088(3) 1.0421(6) 0.0463(13) Uani 0.50 1 d PU A -1
H2S1 H 0.6412 0.0311 1.1128 0.056 Uiso 0.50 1 calc PR A -1
H2S2 H 0.7097 -0.0039 1.0258 0.056 Uiso 0.50 1 calc PR A -1
C1S C 0.5123(14) -0.0273(4) 1.0824(10) 0.040(2) Uani 0.50 1 d PU A -1
H1S1 H 0.5730 -0.0537 1.1137 0.048 Uiso 0.50 1 calc PR A -1
H1S2 H 0.4634 -0.0169 1.1533 0.048 Uiso 0.50 1 calc PR A -1
O1S O 0.3954(4) -0.03622(12) 0.9578(3) 0.0417(8) Uani 0.50 1 d PU A -1

loop_
_atom_site_aniso_label
_atom_site_aniso_U_11
_atom_site_aniso_U_22
_atom_site_aniso_U_33
_atom_site_aniso_U_23
_atom_site_aniso_U_13
_atom_site_aniso_U_12
Fe1 0.01929(13) 0.02154(13) 0.01740(12) 0.00060(9) 0.00564(9) -0.00048(9)
N3 0.0153(6) 0.0195(7) 0.0180(6) -0.0004(5) 0.0060(5) 0.0010(5)
S2 0.0202(2) 0.0249(2) 0.01686(19) 0.00046(15) 0.00046(15) -0.00444(15)
N2 0.0253(7) 0.0228(7) 0.0206(7) 0.0027(6) 0.0064(6) 0.0026(6)
S3 0.0187(2) 0.0274(2) 0.01959(19) 0.00036(16) 0.00378(16) 0.00054(16)
N1 0.0221(7) 0.0244(7) 0.0249(7) 0.0035(6) 0.0076(6) 0.0022(6)
C17 0.0151(7) 0.0263(9) 0.0260(8) 0.0042(7) 0.0086(7) -0.0010(6)
C8 0.0160(7) 0.0227(8) 0.0133(7) -0.0035(6) 0.0048(6) -0.0001(6)
C1 0.0206(8) 0.0209(8) 0.0219(8) 0.0027(6) 0.0082(7) -0.0028(6)
C9 0.0165(7) 0.0235(8) 0.0146(7) 0.0014(6) 0.0039(6) 0.0039(6)
C21 0.0192(8) 0.0224(8) 0.0159(7) -0.0026(6) 0.0076(6) -0.0018(6)
C22 0.0194(8) 0.0249(8) 0.0187(8) 0.0004(6) 0.0025(6) -0.0024(6)
C10 0.0140(7) 0.0282(9) 0.0178(7) -0.0034(6) 0.0032(6) -0.0009(6)
O2 0.0454(8) 0.0325(7) 0.0248(7) -0.0076(6) 0.0045(6) 0.0024(6)
C19 0.0157(8) 0.0235(8) 0.0258(8) 0.0014(7) 0.0018(7) 0.0026(6)
C4 0.0277(9) 0.0192(8) 0.0282(9) 0.0010(7) 0.0120(7) -0.0032(7)
C15 0.0254(8) 0.0210(8) 0.0192(8) -0.0030(6) 0.0093(7) 0.0009(6)
C13 0.0173(7) 0.0270(8) 0.0136(7) -0.0014(6) 0.0016(6) 0.0029(6)
O1 0.0228(6) 0.0358(7) 0.0410(8) 0.0069(6) 0.0098(6) -0.0036(5)
C2 0.0187(8) 0.0293(9) 0.0322(9) -0.0053(7) 0.0072(7) 0.0013(7)
C11 0.0224(8) 0.0217(8) 0.0199(8) -0.0042(6) 0.0099(7) -0.0011(6)
C12 0.0242(8) 0.0213(8) 0.0160(7) 0.0015(6) 0.0071(6) 0.0051(6)
C5 0.0298(9) 0.0208(8) 0.0315(9) 0.0062(7) 0.0122(8) 0.0074(7)
C16 0.0259(9) 0.0248(9) 0.0218(8) -0.0053(7) 0.0030(7) -0.0024(7)
C6 0.0239(8) 0.0254(9) 0.0245(8) 0.0066(7) 0.0053(7) 0.0042(7)
C3 0.0183(8) 0.0308(9) 0.0322(9) -0.0069(7) 0.0035(7) -0.0025(7)
C18 0.0219(8) 0.0274(9) 0.0321(9) 0.0018(7) 0.0055(7) -0.0057(7)
C14 0.0287(9) 0.0254(9) 0.0304(9) -0.0040(7) 0.0106(8) -0.0022(7)
C20 0.0315(10) 0.0359(10) 0.0268(9) 0.0066(8) -0.0020(8) 0.0003(8)
C7 0.0396(11) 0.0230(9) 0.0351(10) -0.0040(8) 0.0119(9) 0.0016(8)
C3S 0.019(4) 0.055(5) 0.065(5) 0.006(3) 0.004(3) -0.017(3)
C4S 0.030(2) 0.025(2) 0.033(2) 0.0042(18) 0.006(2) -0.0038(16)
C2S 0.028(2) 0.069(5) 0.039(3) -0.011(3) 0.001(2) -0.004(3)
C1S 0.040(6) 0.050(5) 0.026(3) -0.002(3) -0.004(3) 0.020(4)
O1S 0.055(2) 0.0302(16) 0.0355(17) 0.0052(15) 0.0022(15) -0.0075(16)

loop_
_atom_type_symbol
_atom_type_description
_atom_type_scat_dispersion_real
_atom_type_scat_dispersion_imag
_atom_type_scat_source
C C 0.0033 0.0016 'International Tables Vol C Tables 4.2.6.8 and 6.1.1.4'
H H 0.0000 0.0000 'International Tables Vol C Tables 4.2.6.8 and 6.1.1.4'
N N 0.0061 0.0033 'International Tables Vol C Tables 4.2.6.8 and 6.1.1.4'
O O 0.0106 0.0060 'International Tables Vol C Tables 4.2.6.8 and 6.1.1.4'
S S 0.1246 0.1234 'International Tables Vol C Tables 4.2.6.8 and 6.1.1.4'
Fe Fe 0.3463 0.8444 'International Tables Vol C Tables 4.2.6.8 and 6.1.1.4'

loop_
_geom_angle_atom_site_label_1
_geom_angle_atom_site_label_2
_geom_angle_atom_site_label_3
_geom_angle
N2 Fe1 N1 115.68(7)
N2 Fe1 S2 111.62(5)
N1 Fe1 S2 103.60(5)
N2 Fe1 S3 102.15(5)
N1 Fe1 S3 112.17(5)
S2 Fe1 S3 111.93(2)
C19 N3 C15 111.77(12)
C19 N3 C17 110.70(12)
C15 N3 C17 106.04(12)
C19 N3 C21 106.09(12)
C15 N3 C21 111.03(12)
C17 N3 C21 111.30(12)
C8 S2 Fe1 109.49(5)
O2 N2 Fe1 170.05(14)
C1 S3 Fe1 107.85(6)
O1 N1 Fe1 166.04(14)
C18 C17 N3 115.24(13)
C18 C17 H17A 108.5
N3 C17 H17A 108.5
C18 C17 H17B 108.5
N3 C17 H17B 108.5
H17A C17 H17B 107.5
C9 C8 C13 117.60(14)
C9 C8 S2 122.75(12)
C13 C8 S2 119.63(12)
C2 C1 C6 117.31(15)
C2 C1 S3 123.42(13)
C6 C1 S3 119.22(13)
C10 C9 C8 120.89(15)
C10 C9 H9 119.6
C8 C9 H9 119.6
C22 C21 N3 114.62(13)
C22 C21 H21A 108.6
N3 C21 H21A 108.6
C22 C21 H21B 108.6
N3 C21 H21B 108.6
H21A C21 H21B 107.6
C21 C22 H22A 109.5
C21 C22 H22B 109.5
H22A C22 H22B 109.5
C21 C22 H22C 109.5
H22A C22 H22C 109.5
H22B C22 H22C 109.5
C9 C10 C11 121.76(15)
C9 C10 H10 119.1
C11 C10 H10 119.1
C20 C19 N3 115.07(14)
C20 C19 H19A 108.5
N3 C19 H19A 108.5
C20 C19 H19B 108.5
N3 C19 H19B 108.5
H19A C19 H19B 107.5
C5 C4 C3 116.92(16)
C5 C4 C7 122.56(16)
C3 C4 C7 120.52(16)
C16 C15 N3 115.39(13)
C16 C15 H15A 108.4
N3 C15 H15A 108.4
C16 C15 H15B 108.4
N3 C15 H15B 108.4
H15A C15 H15B 107.5
C12 C13 C8 121.15(14)
C12 C13 H13 119.4
C8 C13 H13 119.4
C3 C2 C1 120.80(16)
C3 C2 H2 119.6
C1 C2 H2 119.6
C10 C11 C12 117.57(15)
C10 C11 C14 120.81(15)
C12 C11 C14 121.62(15)
C11 C12 C13 121.02(15)
C11 C12 H12 119.5
C13 C12 H12 119.5
C6 C5 C4 121.47(16)
C6 C5 H5 119.3
C4 C5 H5 119.3
C15 C16 H16A 109.5
C15 C16 H16B 109.5
H16A C16 H16B 109.5
C15 C16 H16C 109.5
H16A C16 H16C 109.5
H16B C16 H16C 109.5
C5 C6 C1 121.24(16)
C5 C6 H6 119.4
C1 C6 H6 119.4
C2 C3 C4 122.27(16)
C2 C3 H3 118.9
C4 C3 H3 118.9
C17 C18 H18A 109.5
C17 C18 H18B 109.5
H18A C18 H18B 109.5
C17 C18 H18C 109.5
H18A C18 H18C 109.5
H18B C18 H18C 109.5
C11 C14 H14A 109.5
C11 C14 H14B 109.5
H14A C14 H14B 109.5
C11 C14 H14C 109.5
H14A C14 H14C 109.5
H14B C14 H14C 109.5
C19 C20 H20A 109.5
C19 C20 H20B 109.5
H20A C20 H20B 109.5
C19 C20 H20C 109.5
H20A C20 H20C 109.5
H20B C20 H20C 109.5
C4 C7 H7A 109.5
C4 C7 H7B 109.5
H7A C7 H7B 109.5
C4 C7 H7C 109.5
H7A C7 H7C 109.5
H7B C7 H7C 109.5
C2S C3S C4S 104.6(8)
C2S C3S H3S1 110.8
C4S C3S H3S1 110.8
C2S C3S H3S2 110.8
C4S C3S H3S2 110.8
H3S1 C3S H3S2 108.9
O1S C4S C3S 104.8(7)
O1S C4S H4S1 110.8
C3S C4S H4S1 110.8
O1S C4S H4S2 110.8
C3S C4S H4S2 110.8
H4S1 C4S H4S2 108.9
C3S C2S C1S 105.7(7)
C3S C2S H2S1 110.6
C1S C2S H2S1 110.6
C3S C2S H2S2 110.6
C1S C2S H2S2 110.6
H2S1 C2S H2S2 108.7
O1S C1S C2S 103.9(7)
O1S C1S H1S1 111.0
C2S C1S H1S1 111.0
O1S C1S H1S2 111.0
C2S C1S H1S2 111.0
H1S1 C1S H1S2 109.0
C4S O1S C1S 104.3(6)

loop_
_geom_bond_atom_site_label_1
_geom_bond_atom_site_label_2
_geom_bond_distance
Fe1 N2 1.7096(15)
Fe1 N1 1.7210(15)
Fe1 S2 2.3329(7)
Fe1 S3 2.3343(7)
N3 C19 1.544(2)
N3 C15 1.546(2)
N3 C17 1.548(2)
N3 C21 1.552(2)
S2 C8 1.8016(17)
N2 O2 1.1958(19)
S3 C1 1.8026(18)
N1 O1 1.1992(19)
C17 C18 1.542(2)
C17 H17A 0.9900
C17 H17B 0.9900
C8 C9 1.419(2)
C8 C13 1.424(2)
C1 C2 1.415(2)
C1 C6 1.428(2)
C9 C10 1.411(2)
C9 H9 0.9500
C21 C22 1.537(2)
C21 H21A 0.9900
C21 H21B 0.9900
C22 H22A 0.9800
C22 H22B 0.9800
C22 H22C 0.9800
C10 C11 1.417(2)
C10 H10 0.9500
C19 C20 1.541(2)
C19 H19A 0.9900
C19 H19B 0.9900
C4 C5 1.416(3)
C4 C3 1.415(2)
C4 C7 1.533(2)
C15 C16 1.541(2)
C15 H15A 0.9900
C15 H15B 0.9900
C13 C12 1.418(2)
C13 H13 0.9500
C2 C3 1.414(2)
C2 H2 0.9500
C11 C12 1.417(2)
C11 C14 1.538(2)
C12 H12 0.9500
C5 C6 1.414(3)
C5 H5 0.9500
C16 H16A 0.9800
C16 H16B 0.9800
C16 H16C 0.9800
C6 H6 0.9500
C3 H3 0.9500
C18 H18A 0.9800
C18 H18B 0.9800
C18 H18C 0.9800
C14 H14A 0.9800
C14 H14B 0.9800
C14 H14C 0.9800
C20 H20A 0.9800
C20 H20B 0.9800
C20 H20C 0.9800
C7 H7A 0.9800
C7 H7B 0.9800
C7 H7C 0.9800
C3S C2S 1.506(16)
C3S C4S 1.546(11)
C3S H3S1 0.9900
C3S H3S2 0.9900
C4S O1S 1.445(5)
C4S H4S1 0.9900
C4S H4S2 0.9900
C2S C1S 1.552(13)
C2S H2S1 0.9900
C2S H2S2 0.9900
C1S O1S 1.493(11)
C1S H1S1 0.9900
C1S H1S2 0.9900
